data_1550552
loop_
_publ_author_name
'Jones, Cameron'
'Dange, Deepak'
'Gair, Andrew'
'Jones, Dafydd'
'Juckel, Martin'
'Aldridge, Simon'

_publ_section_title
;
 Acyclic 1,2-Dimagnesioethanes/-ethene Derived from Magnesium(I)
 Compounds: Multipurpose Reagents for Organometallic Synthesis
;
_journal_name_full 'Chemical Science'
_journal_paper_doi 10.1039/C9SC00200F
_journal_year 2019
_chemical_formula_sum 'C56 H62 Mg2 N4'
_chemical_formula_weight 839.71
_space_group_crystal_system monoclinic
_space_group_IT_number 14
_space_group_name_Hall '-P 2ybc'
_space_group_name_H-M_alt 'P 1 21/c 1'
_symmetry_space_group_name_Hall '-P 2ybc'
_symmetry_space_group_name_H-M 'P 1 21/c 1'
_atom_sites_solution_hydrogens mixed
_audit_creation_method SHELXL-2016/6
_audit_update_record
;
2019-01-11 deposited with the CCDC.
2019-02-04 downloaded from the CCDC.
;
_cell_angle_alpha 90
_cell_angle_beta 100.287(5)
_cell_angle_gamma 90
_cell_formula_units_Z 4
_cell_length_a 18.7478(10)
_cell_length_b 12.7752(9)
_cell_length_c 20.4162(10)
_cell_measurement_reflns_used 8948
_cell_measurement_temperature 123(2)
_cell_measurement_theta_max 25.50
_cell_measurement_theta_min 3.35
_cell_volume 4811.2(5)
_computing_cell_refinement 'Bruker SAINT'
_computing_data_collection 'Bruker APEX2'
_computing_data_reduction 'Bruker SAINT'
_computing_molecular_graphics 'Bruker SHELXTL'
_computing_publication_material 'Bruker SHELXTL'
_computing_structure_refinement 'SHELXL-2016/6 (Sheldrick, 2016)'
_computing_structure_solution 'SHELXS-97 (Sheldrick 2008)'
_diffrn_ambient_temperature 123(2)
_diffrn_measured_fraction_theta_full 0.998
_diffrn_measured_fraction_theta_max 0.998
_diffrn_measurement_device_type 'Bruker Apex X8'
_diffrn_radiation_type MoK\a
_diffrn_radiation_wavelength 0.71073
_diffrn_reflns_av_R_equivalents 0.0336
_diffrn_reflns_av_unetI/netI 0.0399
_diffrn_reflns_Laue_measured_fraction_full 0.998
_diffrn_reflns_Laue_measured_fraction_max 0.998
_diffrn_reflns_limit_h_max 22
_diffrn_reflns_limit_h_min -17
_diffrn_reflns_limit_k_max 14
_diffrn_reflns_limit_k_min -15
_diffrn_reflns_limit_l_max 22
_diffrn_reflns_limit_l_min -24
_diffrn_reflns_number 28117
_diffrn_reflns_point_group_measured_fraction_full 0.998
_diffrn_reflns_point_group_measured_fraction_max 0.998
_diffrn_reflns_theta_full 25.242
_diffrn_reflns_theta_max 25.499
_diffrn_reflns_theta_min 3.347
_diffrn_source 'fine-focus sealed tube'
_exptl_absorpt_coefficient_mu 0.091
_exptl_absorpt_correction_T_max 0.9883
_exptl_absorpt_correction_T_min 0.9810
_exptl_absorpt_correction_type multi-scan
_exptl_absorpt_process_details 'Sortav (Blessing)'
_exptl_crystal_colour red
_exptl_crystal_density_diffrn 1.159
_exptl_crystal_description block
_exptl_crystal_F_000 1800
_exptl_crystal_size_max 0.200
_exptl_crystal_size_mid 0.150
_exptl_crystal_size_min 0.130
_refine_diff_density_max 0.265
_refine_diff_density_min -0.235
_refine_diff_density_rms 0.040
_refine_ls_extinction_method none
_refine_ls_goodness_of_fit_ref 1.026
_refine_ls_hydrogen_treatment mixed
_refine_ls_matrix_type full
_refine_ls_number_parameters 579
_refine_ls_number_reflns 8948
_refine_ls_number_restraints 0
_refine_ls_restrained_S_all 1.026
_refine_ls_R_factor_all 0.0592
_refine_ls_R_factor_gt 0.0399
_refine_ls_shift/su_max 0.000
_refine_ls_shift/su_mean 0.000
_refine_ls_structure_factor_coef Fsqd
_refine_ls_weighting_details 'w=1/[\s^2^(Fo^2^)+(0.0390P)^2^+1.8409P] where P=(Fo^2^+2Fc^2^)/3'
_refine_ls_weighting_scheme calc
_refine_ls_wR_factor_gt 0.0906
_refine_ls_wR_factor_ref 0.1018
_reflns_Friedel_coverage 0.000
_reflns_number_gt 6915
_reflns_number_total 8948
_reflns_threshold_expression 'I > 2\s(I)'
_cod_data_source_file c9sc00200f2.cif
_cod_data_source_block Cj1330
_cod_database_code 1550552
_shelx_shelxl_version_number 2016/6
_shelx_space_group_comment
;
The symmetry employed for this shelxl refinement is uniquely defined
by the following loop, which should always be used as a source of
symmetry information in preference to the above space-group names.
They are only intended as comments.
;
_shelx_estimated_absorpt_t_min 0.982
_shelx_estimated_absorpt_t_max 0.988

loop_
_space_group_symop_operation_xyz
'x, y, z'
'-x, y+1/2, -z+1/2'
'-x, -y, -z'
'x, -y-1/2, z-1/2'

loop_
_atom_site_label
_atom_site_type_symbol
_atom_site_fract_x
_atom_site_fract_y
_atom_site_fract_z
_atom_site_U_iso_or_equiv
_atom_site_adp_type
_atom_site_occupancy
_atom_site_site_symmetry_order
_atom_site_calc_flag
_atom_site_refinement_flags_posn
_atom_site_refinement_flags_adp
Mg1 Mg 0.16212(3) 0.25901(4) 0.35875(2) 0.02110(13) Uani 1 1 d . .
N1 N 0.05834(7) 0.25116(11) 0.37163(6) 0.0225(3) Uani 1 1 d . .
C1 C 0.01180(8) 0.33781(14) 0.34865(8) 0.0239(4) Uani 1 1 d . .
Mg2 Mg 0.30913(3) 0.52007(5) 0.37548(2) 0.02308(14) Uani 1 1 d . .
N2 N 0.19490(7) 0.13189(11) 0.41349(6) 0.0227(3) Uani 1 1 d . .
C2 C 0.01425(9) 0.42747(15) 0.38821(8) 0.0292(4) Uani 1 1 d . .
N3 N 0.35519(7) 0.62724(11) 0.32310(6) 0.0230(3) Uani 1 1 d . .
C3 C -0.02756(9) 0.51340(16) 0.36320(10) 0.0356(4) Uani 1 1 d . .
H3 H -0.026127 0.575329 0.389170 0.043 Uiso 1 1 calc R U
N4 N 0.33733(7) 0.59875(11) 0.46254(6) 0.0237(3) Uani 1 1 d . .
C4 C -0.07100(10) 0.50971(17) 0.30125(10) 0.0394(5) Uani 1 1 d . .
H4 H -0.099710 0.568626 0.285015 0.047 Uiso 1 1 calc R U
C5 C -0.07292(9) 0.42074(17) 0.26274(9) 0.0359(5) Uani 1 1 d . .
H5 H -0.103183 0.418987 0.220140 0.043 Uiso 1 1 calc R U
C6 C -0.03127(8) 0.33351(15) 0.28526(8) 0.0282(4) Uani 1 1 d . .
C7 C -0.03042(9) 0.23881(16) 0.24181(8) 0.0337(4) Uani 1 1 d . .
H7A H -0.068629 0.245279 0.202438 0.051 Uiso 1 1 calc R U
H7B H -0.038908 0.175906 0.266799 0.051 Uiso 1 1 calc R U
H7C H 0.016813 0.233466 0.227849 0.051 Uiso 1 1 calc R U
C8 C 0.06084(9) 0.43049(17) 0.45634(9) 0.0363(5) Uani 1 1 d . .
H8A H 0.044853 0.376099 0.484331 0.054 Uiso 1 1 calc R U
H8B H 0.056480 0.499262 0.476521 0.054 Uiso 1 1 calc R U
H8C H 0.111517 0.418071 0.452526 0.054 Uiso 1 1 calc R U
C9 C 0.03338(8) 0.17423(14) 0.40468(8) 0.0240(4) Uani 1 1 d . .
C10 C -0.04412(9) 0.17877(16) 0.41683(9) 0.0331(4) Uani 1 1 d . .
H10A H -0.049602 0.238606 0.445562 0.050 Uiso 1 1 calc R U
H10B H -0.055478 0.113999 0.438552 0.050 Uiso 1 1 calc R U
H10C H -0.077307 0.186639 0.374234 0.050 Uiso 1 1 calc R U
C11 C 0.07413(8) 0.08741(14) 0.43037(8) 0.0259(4) Uani 1 1 d . .
H11 H 0.047309 0.033312 0.446762 0.031 Uiso 1 1 calc R U
C12 C 0.14867(9) 0.06750(14) 0.43577(8) 0.0261(4) Uani 1 1 d . .
C13 C 0.17572(10) -0.03231(16) 0.47051(10) 0.0395(5) Uani 1 1 d . .
H13A H 0.215994 -0.059922 0.451005 0.059 Uiso 1 1 calc R U
H13B H 0.136354 -0.083789 0.465212 0.059 Uiso 1 1 calc R U
H13C H 0.192459 -0.018316 0.517958 0.059 Uiso 1 1 calc R U
C14 C 0.27140(8) 0.11250(14) 0.43196(8) 0.0242(4) Uani 1 1 d . .
C15 C 0.30897(9) 0.06453(14) 0.38657(9) 0.0295(4) Uani 1 1 d . .
C16 C 0.38349(10) 0.05263(16) 0.40435(11) 0.0391(5) Uani 1 1 d . .
H16 H 0.409605 0.019463 0.374317 0.047 Uiso 1 1 calc R U
C17 C 0.42031(10) 0.08804(16) 0.46479(11) 0.0433(5) Uani 1 1 d . .
H17 H 0.471321 0.079115 0.476228 0.052 Uiso 1 1 calc R U
C18 C 0.38288(10) 0.13637(17) 0.50848(9) 0.0386(5) Uani 1 1 d . .
H18 H 0.408568 0.160949 0.549972 0.046 Uiso 1 1 calc R U
C19 C 0.30803(9) 0.14994(15) 0.49303(8) 0.0298(4) Uani 1 1 d . .
C20 C 0.26803(11) 0.20414(18) 0.54080(9) 0.0422(5) Uani 1 1 d . .
H20A H 0.302512 0.225890 0.580337 0.063 Uiso 1 1 calc R U
H20B H 0.232397 0.156044 0.553979 0.063 Uiso 1 1 calc R U
H20C H 0.243073 0.265851 0.519259 0.063 Uiso 1 1 calc R U
C21 C 0.26978(11) 0.02722(17) 0.31998(10) 0.0428(5) Uani 1 1 d . .
H21A H 0.305120 0.003042 0.293278 0.064 Uiso 1 1 calc R U
H21B H 0.241318 0.084902 0.296867 0.064 Uiso 1 1 calc R U
H21C H 0.237359 -0.030594 0.326359 0.064 Uiso 1 1 calc R U
C22 C 0.17535(8) 0.35340(13) 0.24110(7) 0.0217(4) Uani 1 1 d . .
C23 C 0.12112(9) 0.43028(15) 0.22653(8) 0.0298(4) Uani 1 1 d . .
H23 H 0.118601 0.484551 0.257848 0.036 Uiso 1 1 calc R U
C24 C 0.07123(10) 0.42874(17) 0.16749(9) 0.0390(5) Uani 1 1 d . .
H24 H 0.035020 0.481515 0.159560 0.047 Uiso 1 1 calc R U
C25 C 0.07298(10) 0.35288(18) 0.12038(9) 0.0406(5) Uani 1 1 d . .
H25 H 0.039394 0.353890 0.079602 0.049 Uiso 1 1 calc R U
C26 C 0.12478(9) 0.27459(17) 0.13346(8) 0.0345(5) Uani 1 1 d . .
H26 H 0.126552 0.221029 0.101516 0.041 Uiso 1 1 calc R U
C27 C 0.17397(9) 0.27393(15) 0.19278(8) 0.0266(4) Uani 1 1 d . .
H27 H 0.207898 0.218184 0.201258 0.032 Uiso 1 1 calc R U
C28 C 0.22722(8) 0.35129(13) 0.30489(7) 0.0203(3) Uani 1 1 d . .
C29 C 0.30287(8) 0.32435(13) 0.30809(7) 0.0195(3) Uani 1 1 d . .
C30 C 0.33551(9) 0.29845(14) 0.25256(8) 0.0250(4) Uani 1 1 d . .
H30 H 0.306435 0.298013 0.209389 0.030 Uiso 1 1 calc R U
C31 C 0.40767(9) 0.27406(15) 0.25931(8) 0.0297(4) Uani 1 1 d . .
H31 H 0.426814 0.256369 0.220695 0.036 Uiso 1 1 calc R U
C32 C 0.45384(9) 0.27434(15) 0.32079(8) 0.0286(4) Uani 1 1 d . .
H32 H 0.503331 0.254845 0.324824 0.034 Uiso 1 1 calc R U
C33 C 0.42519(8) 0.30390(14) 0.37560(8) 0.0245(4) Uani 1 1 d . .
H33 H 0.455727 0.306455 0.418047 0.029 Uiso 1 1 calc R U
C34 C 0.35219(8) 0.33012(13) 0.36984(7) 0.0216(4) Uani 1 1 d . .
H34 H 0.334659 0.352615 0.408392 0.026 Uiso 1 1 calc R U
C35 C 0.21327(9) 0.42546(14) 0.36150(8) 0.0215(4) Uani 1 1 d . .
H35A H 0.1653(10) 0.4529(15) 0.3540(8) 0.028(5) Uiso 1 1 d . .
H35B H 0.2212(9) 0.3901(14) 0.4075(9) 0.028(5) Uiso 1 1 d . .
C36 C 0.34646(9) 0.60885(13) 0.25271(7) 0.0232(4) Uani 1 1 d . .
C37 C 0.40155(9) 0.55901(14) 0.22657(8) 0.0247(4) Uani 1 1 d . .
C38 C 0.38864(9) 0.53343(14) 0.15937(8) 0.0291(4) Uani 1 1 d . .
H38 H 0.425573 0.499926 0.140683 0.035 Uiso 1 1 calc R U
C39 C 0.32309(10) 0.55586(15) 0.11932(8) 0.0337(4) Uani 1 1 d . .
H39 H 0.314685 0.536196 0.073713 0.040 Uiso 1 1 calc R U
C40 C 0.26992(10) 0.60672(16) 0.14546(8) 0.0357(5) Uani 1 1 d . .
H40 H 0.225236 0.623033 0.117376 0.043 Uiso 1 1 calc R U
C41 C 0.28044(9) 0.63462(15) 0.21223(8) 0.0296(4) Uani 1 1 d . .
C42 C 0.22269(10) 0.69266(18) 0.24026(10) 0.0429(5) Uani 1 1 d . .
H42A H 0.182432 0.709693 0.204207 0.064 Uiso 1 1 calc R U
H42B H 0.243127 0.757410 0.261546 0.064 Uiso 1 1 calc R U
H42C H 0.204969 0.648630 0.273245 0.064 Uiso 1 1 calc R U
C43 C 0.47308(9) 0.53351(15) 0.26972(8) 0.0308(4) Uani 1 1 d . .
H43A H 0.496489 0.598320 0.288136 0.046 Uiso 1 1 calc R U
H43B H 0.504324 0.498012 0.243004 0.046 Uiso 1 1 calc R U
H43C H 0.465082 0.487583 0.306172 0.046 Uiso 1 1 calc R U
C44 C 0.38721(8) 0.71445(14) 0.34841(8) 0.0253(4) Uani 1 1 d . .
C45 C 0.41297(10) 0.79324(15) 0.30261(9) 0.0324(4) Uani 1 1 d . .
H45A H 0.441914 0.757578 0.273864 0.049 Uiso 1 1 calc R U
H45B H 0.442701 0.846521 0.329186 0.049 Uiso 1 1 calc R U
H45C H 0.370991 0.826741 0.275080 0.049 Uiso 1 1 calc R U
C46 C 0.39729(9) 0.74094(15) 0.41617(8) 0.0287(4) Uani 1 1 d . .
H46 H 0.424557 0.802849 0.428215 0.034 Uiso 1 1 calc R U
C47 C 0.37286(8) 0.68910(14) 0.46883(8) 0.0255(4) Uani 1 1 d . .
C48 C 0.38694(10) 0.74311(16) 0.53568(8) 0.0361(5) Uani 1 1 d . .
H48A H 0.340723 0.764088 0.547789 0.054 Uiso 1 1 calc R U
H48B H 0.416976 0.805280 0.533215 0.054 Uiso 1 1 calc R U
H48C H 0.412271 0.695025 0.569410 0.054 Uiso 1 1 calc R U
C49 C 0.30926(9) 0.56117(14) 0.51923(7) 0.0254(4) Uani 1 1 d . .
C50 C 0.34998(10) 0.49072(15) 0.56360(8) 0.0334(4) Uani 1 1 d . .
C51 C 0.32061(12) 0.45715(17) 0.61795(9) 0.0451(5) Uani 1 1 d . .
H51 H 0.347586 0.410338 0.649074 0.054 Uiso 1 1 calc R U
C52 C 0.25348(12) 0.49014(18) 0.62764(9) 0.0480(6) Uani 1 1 d . .
H52 H 0.234833 0.466658 0.665395 0.058 Uiso 1 1 calc R U
C53 C 0.21339(11) 0.55686(17) 0.58295(9) 0.0408(5) Uani 1 1 d . .
H53 H 0.166699 0.578348 0.589614 0.049 Uiso 1 1 calc R U
C54 C 0.24026(9) 0.59346(15) 0.52797(8) 0.0306(4) Uani 1 1 d . .
C55 C 0.19619(10) 0.66674(17) 0.47934(9) 0.0399(5) Uani 1 1 d . .
H55A H 0.223139 0.731999 0.477165 0.060 Uiso 1 1 calc R U
H55B H 0.150218 0.681966 0.493899 0.060 Uiso 1 1 calc R U
H55C H 0.186424 0.634107 0.435204 0.060 Uiso 1 1 calc R U
C56 C 0.42327(11) 0.45484(18) 0.55274(10) 0.0462(5) Uani 1 1 d . .
H56A H 0.457795 0.512928 0.561565 0.069 Uiso 1 1 calc R U
H56B H 0.420010 0.431450 0.506590 0.069 Uiso 1 1 calc R U
H56C H 0.439828 0.396731 0.582995 0.069 Uiso 1 1 calc R U

loop_
_atom_site_aniso_label
_atom_site_aniso_U_11
_atom_site_aniso_U_22
_atom_site_aniso_U_33
_atom_site_aniso_U_23
_atom_site_aniso_U_13
_atom_site_aniso_U_12
Mg1 0.0170(3) 0.0221(3) 0.0250(3) 0.0024(2) 0.0061(2) -0.0004(2)
N1 0.0182(7) 0.0248(8) 0.0256(7) 0.0023(6) 0.0065(5) 0.0005(6)
C1 0.0163(7) 0.0255(10) 0.0320(9) 0.0044(7) 0.0098(7) 0.0005(7)
Mg2 0.0254(3) 0.0236(3) 0.0216(3) -0.0037(2) 0.0080(2) -0.0062(2)
N2 0.0186(6) 0.0219(8) 0.0273(7) 0.0017(6) 0.0034(5) -0.0012(6)
C2 0.0210(8) 0.0322(11) 0.0381(9) -0.0006(8) 0.0151(7) 0.0003(8)
N3 0.0242(7) 0.0237(8) 0.0227(7) -0.0036(6) 0.0082(5) -0.0049(6)
C3 0.0302(9) 0.0287(11) 0.0523(11) -0.0022(9) 0.0196(9) 0.0023(8)
N4 0.0247(7) 0.0242(8) 0.0233(7) -0.0040(6) 0.0074(5) -0.0032(6)
C4 0.0307(10) 0.0337(12) 0.0568(12) 0.0124(10) 0.0155(9) 0.0102(9)
C5 0.0241(9) 0.0429(13) 0.0406(10) 0.0111(9) 0.0055(8) 0.0051(9)
C6 0.0194(8) 0.0324(11) 0.0339(9) 0.0041(8) 0.0081(7) 0.0002(8)
C7 0.0280(9) 0.0391(12) 0.0325(9) 0.0010(8) 0.0013(7) -0.0005(8)
C8 0.0294(9) 0.0442(13) 0.0381(10) -0.0116(9) 0.0138(8) 0.0000(9)
C9 0.0181(8) 0.0304(11) 0.0242(8) -0.0007(7) 0.0052(6) -0.0040(7)
C10 0.0230(9) 0.0393(12) 0.0390(10) 0.0072(9) 0.0111(7) -0.0007(8)
C11 0.0217(8) 0.0274(10) 0.0289(8) 0.0054(7) 0.0056(7) -0.0067(7)
C12 0.0257(8) 0.0242(10) 0.0272(8) 0.0023(7) 0.0010(7) -0.0028(8)
C13 0.0297(9) 0.0332(12) 0.0533(12) 0.0165(9) 0.0009(8) -0.0036(9)
C14 0.0203(8) 0.0196(10) 0.0320(9) 0.0066(7) 0.0026(7) 0.0000(7)
C15 0.0282(9) 0.0190(10) 0.0422(10) 0.0022(8) 0.0084(8) 0.0015(8)
C16 0.0277(9) 0.0256(11) 0.0660(13) 0.0061(10) 0.0141(9) 0.0056(8)
C17 0.0200(9) 0.0336(12) 0.0728(14) 0.0230(11) -0.0017(9) 0.0001(8)
C18 0.0324(10) 0.0371(12) 0.0407(10) 0.0174(9) -0.0085(8) -0.0107(9)
C19 0.0313(9) 0.0282(11) 0.0281(9) 0.0090(8) 0.0007(7) -0.0069(8)
C20 0.0507(12) 0.0460(14) 0.0289(9) -0.0046(9) 0.0044(8) -0.0074(10)
C21 0.0449(11) 0.0366(13) 0.0479(11) -0.0131(10) 0.0108(9) 0.0036(10)
C22 0.0209(8) 0.0227(10) 0.0229(8) 0.0029(7) 0.0080(6) -0.0053(7)
C23 0.0290(9) 0.0290(11) 0.0312(9) 0.0026(8) 0.0046(7) 0.0005(8)
C24 0.0309(10) 0.0468(14) 0.0371(10) 0.0096(10) -0.0002(8) 0.0042(9)
C25 0.0320(10) 0.0586(15) 0.0280(9) 0.0069(9) -0.0036(8) -0.0082(10)
C26 0.0337(10) 0.0461(13) 0.0245(9) -0.0063(8) 0.0074(7) -0.0151(9)
C27 0.0252(8) 0.0298(11) 0.0264(8) -0.0008(7) 0.0090(7) -0.0055(8)
C28 0.0222(8) 0.0198(9) 0.0197(7) -0.0009(7) 0.0064(6) -0.0020(7)
C29 0.0215(8) 0.0151(9) 0.0230(8) 0.0005(6) 0.0069(6) -0.0038(7)
C30 0.0248(8) 0.0278(10) 0.0234(8) -0.0030(7) 0.0065(6) -0.0025(7)
C31 0.0274(9) 0.0337(11) 0.0311(9) -0.0066(8) 0.0132(7) -0.0005(8)
C32 0.0212(8) 0.0305(11) 0.0354(9) -0.0021(8) 0.0082(7) 0.0020(8)
C33 0.0230(8) 0.0220(10) 0.0279(8) 0.0019(7) 0.0030(7) -0.0016(7)
C34 0.0249(8) 0.0196(9) 0.0221(8) -0.0009(7) 0.0089(6) -0.0009(7)
C35 0.0202(8) 0.0232(10) 0.0223(8) -0.0008(7) 0.0068(6) 0.0001(7)
C36 0.0278(8) 0.0191(9) 0.0242(8) 0.0000(7) 0.0088(7) -0.0071(7)
C37 0.0298(9) 0.0198(10) 0.0260(8) 0.0008(7) 0.0088(7) -0.0046(7)
C38 0.0368(10) 0.0246(10) 0.0288(9) -0.0020(7) 0.0132(7) -0.0020(8)
C39 0.0439(11) 0.0342(12) 0.0230(8) -0.0023(8) 0.0058(8) -0.0077(9)
C40 0.0332(10) 0.0403(13) 0.0312(9) -0.0004(8) -0.0003(8) -0.0048(9)
C41 0.0274(9) 0.0319(11) 0.0303(9) 0.0001(8) 0.0072(7) -0.0049(8)
C42 0.0288(10) 0.0559(15) 0.0435(11) -0.0058(10) 0.0053(8) 0.0047(10)
C43 0.0321(9) 0.0302(11) 0.0311(9) -0.0023(8) 0.0079(7) 0.0039(8)
C44 0.0219(8) 0.0237(10) 0.0325(9) -0.0027(7) 0.0113(7) -0.0018(7)
C45 0.0362(10) 0.0261(11) 0.0390(10) -0.0055(8) 0.0180(8) -0.0096(8)
C46 0.0266(9) 0.0279(11) 0.0340(9) -0.0100(8) 0.0119(7) -0.0103(8)
C47 0.0226(8) 0.0274(11) 0.0276(8) -0.0077(7) 0.0071(7) -0.0014(7)
C48 0.0379(10) 0.0391(12) 0.0331(9) -0.0153(9) 0.0115(8) -0.0119(9)
C49 0.0312(9) 0.0254(10) 0.0202(8) -0.0057(7) 0.0064(7) -0.0053(8)
C50 0.0424(10) 0.0313(11) 0.0239(8) -0.0057(8) -0.0013(7) -0.0034(9)
C51 0.0689(14) 0.0379(13) 0.0249(9) 0.0037(9) -0.0012(9) -0.0079(11)
C52 0.0683(15) 0.0504(15) 0.0298(10) -0.0013(10) 0.0210(10) -0.0188(12)
C53 0.0453(11) 0.0449(14) 0.0374(10) -0.0080(9) 0.0212(9) -0.0121(10)
C54 0.0342(9) 0.0303(11) 0.0292(9) -0.0051(8) 0.0112(7) -0.0059(8)
C55 0.0336(10) 0.0418(13) 0.0478(11) 0.0003(10) 0.0169(8) 0.0057(9)
C56 0.0480(12) 0.0483(14) 0.0365(10) -0.0044(10) -0.0078(9) 0.0124(11)

loop_
_atom_type_symbol
_atom_type_description
_atom_type_scat_dispersion_real
_atom_type_scat_dispersion_imag
_atom_type_scat_source
C C 0.0033 0.0016 'International Tables Vol C Tables 4.2.6.8 and 6.1.1.4'
H H 0.0000 0.0000 'International Tables Vol C Tables 4.2.6.8 and 6.1.1.4'
N N 0.0061 0.0033 'International Tables Vol C Tables 4.2.6.8 and 6.1.1.4'
Mg Mg 0.0486 0.0363 'International Tables Vol C Tables 4.2.6.8 and 6.1.1.4'

loop_
_geom_angle_atom_site_label_1
_geom_angle_atom_site_label_2
_geom_angle_atom_site_label_3
_geom_angle
N2 Mg1 N1 95.40(6)
N2 Mg1 C28 125.97(6)
N1 Mg1 C28 138.52(6)
N2 Mg1 C35 129.96(6)
N1 Mg1 C35 116.48(6)
C28 Mg1 C35 40.39(6)
N2 Mg1 C22 141.17(6)
N1 Mg1 C22 112.20(5)
C28 Mg1 C22 32.46(5)
C35 Mg1 C22 61.16(5)
N2 Mg1 H35B 107.0(5)
N1 Mg1 H35B 114.1(4)
C28 Mg1 H35B 60.9(5)
C35 Mg1 H35B 26.2(5)
C22 Mg1 H35B 86.7(5)
C9 N1 C1 119.31(13)
C9 N1 Mg1 122.80(11)
C1 N1 Mg1 117.67(10)
C2 C1 C6 121.39(16)
C2 C1 N1 119.19(14)
C6 C1 N1 119.27(15)
N3 Mg2 N4 93.37(6)
N3 Mg2 C35 137.59(6)
N4 Mg2 C35 118.53(6)
N3 Mg2 C34 116.66(6)
N4 Mg2 C34 118.24(6)
C35 Mg2 C34 73.96(6)
N3 Mg2 C29 108.88(5)
N4 Mg2 C29 147.23(6)
C35 Mg2 C29 58.58(5)
C34 Mg2 C29 29.98(5)
C12 N2 C14 118.90(14)
C12 N2 Mg1 122.48(11)
C14 N2 Mg1 118.55(10)
C3 C2 C1 118.44(16)
C3 C2 C8 120.98(17)
C1 C2 C8 120.59(16)
C44 N3 C36 119.35(14)
C44 N3 Mg2 124.67(11)
C36 N3 Mg2 115.79(10)
C4 C3 C2 120.77(19)
C4 C3 H3 119.6
C2 C3 H3 119.6
C47 N4 C49 117.54(13)
C47 N4 Mg2 124.30(11)
C49 N4 Mg2 117.69(11)
C3 C4 C5 120.19(18)
C3 C4 H4 119.9
C5 C4 H4 119.9
C4 C5 C6 121.05(17)
C4 C5 H5 119.5
C6 C5 H5 119.5
C5 C6 C1 118.14(17)
C5 C6 C7 120.97(16)
C1 C6 C7 120.85(16)
C6 C7 H7A 109.5
C6 C7 H7B 109.5
H7A C7 H7B 109.5
C6 C7 H7C 109.5
H7A C7 H7C 109.5
H7B C7 H7C 109.5
C2 C8 H8A 109.5
C2 C8 H8B 109.5
H8A C8 H8B 109.5
C2 C8 H8C 109.5
H8A C8 H8C 109.5
H8B C8 H8C 109.5
N1 C9 C11 124.21(14)
N1 C9 C10 119.38(15)
C11 C9 C10 116.41(15)
C9 C10 H10A 109.5
C9 C10 H10B 109.5
H10A C10 H10B 109.5
C9 C10 H10C 109.5
H10A C10 H10C 109.5
H10B C10 H10C 109.5
C9 C11 C12 130.05(16)
C9 C11 H11 115.0
C12 C11 H11 115.0
N2 C12 C11 124.05(16)
N2 C12 C13 119.97(15)
C11 C12 C13 115.96(15)
C12 C13 H13A 109.5
C12 C13 H13B 109.5
H13A C13 H13B 109.5
C12 C13 H13C 109.5
H13A C13 H13C 109.5
H13B C13 H13C 109.5
C19 C14 C15 121.01(15)
C19 C14 N2 118.93(15)
C15 C14 N2 119.84(14)
C16 C15 C14 118.45(17)
C16 C15 C21 120.57(17)
C14 C15 C21 120.98(15)
C17 C16 C15 121.21(18)
C17 C16 H16 119.4
C15 C16 H16 119.4
C18 C17 C16 119.73(17)
C18 C17 H17 120.1
C16 C17 H17 120.1
C17 C18 C19 121.25(18)
C17 C18 H18 119.4
C19 C18 H18 119.4
C18 C19 C14 118.33(17)
C18 C19 C20 120.67(16)
C14 C19 C20 121.00(15)
C19 C20 H20A 109.5
C19 C20 H20B 109.5
H20A C20 H20B 109.5
C19 C20 H20C 109.5
H20A C20 H20C 109.5
H20B C20 H20C 109.5
C15 C21 H21A 109.5
C15 C21 H21B 109.5
H21A C21 H21B 109.5
C15 C21 H21C 109.5
H21A C21 H21C 109.5
H21B C21 H21C 109.5
C23 C22 C27 115.58(15)
C23 C22 C28 122.37(15)
C27 C22 C28 121.92(15)
C23 C22 Mg1 108.53(10)
C27 C22 Mg1 107.63(11)
C28 C22 Mg1 50.82(8)
C24 C23 C22 121.56(18)
C24 C23 H23 119.2
C22 C23 H23 119.2
C25 C24 C23 121.54(19)
C25 C24 H24 119.2
C23 C24 H24 119.2
C24 C25 C26 118.61(16)
C24 C25 H25 120.7
C26 C25 H25 120.7
C27 C26 C25 120.46(18)
C27 C26 H26 119.8
C25 C26 H26 119.8
C26 C27 C22 122.18(17)
C26 C27 H27 118.9
C22 C27 H27 118.9
C29 C28 C22 121.86(13)
C29 C28 C35 113.89(13)
C22 C28 C35 118.19(14)
C29 C28 Mg1 119.33(11)
C22 C28 Mg1 96.72(10)
C35 C28 Mg1 76.47(9)
C30 C29 C34 114.46(14)
C30 C29 C28 125.24(14)
C34 C29 C28 120.15(13)
C30 C29 Mg2 127.16(11)
C34 C29 Mg2 64.08(9)
C28 C29 Mg2 76.63(9)
C31 C30 C29 122.06(15)
C31 C30 H30 119.0
C29 C30 H30 119.0
C30 C31 C32 122.25(15)
C30 C31 H31 118.9
C32 C31 H31 118.9
C33 C32 C31 117.61(15)
C33 C32 H32 121.2
C31 C32 H32 121.2
C32 C33 C34 121.12(15)
C32 C33 H33 119.4
C34 C33 H33 119.4
C33 C34 C29 122.29(14)
C33 C34 Mg2 122.38(12)
C29 C34 Mg2 85.93(10)
C33 C34 H34 118.9
C29 C34 H34 118.9
Mg2 C34 H34 61.2
C28 C35 Mg2 101.23(10)
C28 C35 Mg1 63.14(8)
Mg2 C35 Mg1 148.24(9)
C28 C35 H35A 112.7(10)
Mg2 C35 H35A 124.1(11)
Mg1 C35 H35A 87.6(11)
C28 C35 H35B 113.3(10)
Mg2 C35 H35B 98.3(9)
Mg1 C35 H35B 67.3(10)
H35A C35 H35B 106.7(14)
C37 C36 C41 121.17(14)
C37 C36 N3 119.77(14)
C41 C36 N3 118.89(14)
C38 C37 C36 118.29(15)
C38 C37 C43 120.53(15)
C36 C37 C43 121.18(14)
C39 C38 C37 121.09(16)
C39 C38 H38 119.5
C37 C38 H38 119.5
C40 C39 C38 119.94(16)
C40 C39 H39 120.0
C38 C39 H39 120.0
C39 C40 C41 121.10(17)
C39 C40 H40 119.4
C41 C40 H40 119.4
C40 C41 C36 118.36(16)
C40 C41 C42 120.89(16)
C36 C41 C42 120.74(15)
C41 C42 H42A 109.5
C41 C42 H42B 109.5
H42A C42 H42B 109.5
C41 C42 H42C 109.5
H42A C42 H42C 109.5
H42B C42 H42C 109.5
C37 C43 H43A 109.5
C37 C43 H43B 109.5
H43A C43 H43B 109.5
C37 C43 H43C 109.5
H43A C43 H43C 109.5
H43B C43 H43C 109.5
N3 C44 C46 123.96(15)
N3 C44 C45 119.43(14)
C46 C44 C45 116.59(15)
C44 C45 H45A 109.5
C44 C45 H45B 109.5
H45A C45 H45B 109.5
C44 C45 H45C 109.5
H45A C45 H45C 109.5
H45B C45 H45C 109.5
C44 C46 C47 129.39(16)
C44 C46 H46 115.3
C47 C46 H46 115.3
N4 C47 C46 124.16(15)
N4 C47 C48 119.24(15)
C46 C47 C48 116.58(16)
C47 C48 H48A 109.5
C47 C48 H48B 109.5
H48A C48 H48B 109.5
C47 C48 H48C 109.5
H48A C48 H48C 109.5
H48B C48 H48C 109.5
C54 C49 C50 121.06(15)
C54 C49 N4 118.96(15)
C50 C49 N4 119.95(15)
C51 C50 C49 117.75(18)
C51 C50 C56 121.75(18)
C49 C50 C56 120.49(16)
C52 C51 C50 121.54(19)
C52 C51 H51 119.2
C50 C51 H51 119.2
C53 C52 C51 120.14(18)
C53 C52 H52 119.9
C51 C52 H52 119.9
C52 C53 C54 120.78(19)
C52 C53 H53 119.6
C54 C53 H53 119.6
C53 C54 C49 118.70(17)
C53 C54 C55 120.51(17)
C49 C54 C55 120.79(15)
C54 C55 H55A 109.5
C54 C55 H55B 109.5
H55A C55 H55B 109.5
C54 C55 H55C 109.5
H55A C55 H55C 109.5
H55B C55 H55C 109.5
C50 C56 H56A 109.5
C50 C56 H56B 109.5
H56A C56 H56B 109.5
C50 C56 H56C 109.5
H56A C56 H56C 109.5
H56B C56 H56C 109.5

loop_
_geom_bond_atom_site_label_1
_geom_bond_atom_site_label_2
_geom_bond_distance
Mg1 N2 2.0047(15)
Mg1 N1 2.0119(13)
Mg1 C28 2.1372(16)
Mg1 C35 2.3292(18)
Mg1 C22 2.7382(16)
Mg1 H35B 2.152(17)
N1 C9 1.324(2)
N1 C1 1.436(2)
C1 C2 1.398(3)
C1 C6 1.399(2)
Mg2 N3 2.0233(14)
Mg2 N4 2.0281(14)
Mg2 C35 2.1422(17)
Mg2 C34 2.5665(18)
Mg2 C29 2.8463(17)
N2 C12 1.333(2)
N2 C14 1.4378(19)
C2 C3 1.392(3)
C2 C8 1.505(2)
N3 C44 1.326(2)
N3 C36 1.4364(19)
C3 C4 1.377(3)
C3 H3 0.9500
N4 C47 1.327(2)
N4 C49 1.437(2)
C4 C5 1.379(3)
C4 H4 0.9500
C5 C6 1.391(3)
C5 H5 0.9500
C6 C7 1.502(3)
C7 H7A 0.9800
C7 H7B 0.9800
C7 H7C 0.9800
C8 H8A 0.9800
C8 H8B 0.9800
C8 H8C 0.9800
C9 C11 1.395(2)
C9 C10 1.518(2)
C10 H10A 0.9800
C10 H10B 0.9800
C10 H10C 0.9800
C11 C12 1.405(2)
C11 H11 0.9500
C12 C13 1.503(3)
C13 H13A 0.9800
C13 H13B 0.9800
C13 H13C 0.9800
C14 C19 1.396(2)
C14 C15 1.401(2)
C15 C16 1.388(2)
C15 C21 1.503(3)
C16 C17 1.378(3)
C16 H16 0.9500
C17 C18 1.376(3)
C17 H17 0.9500
C18 C19 1.393(2)
C18 H18 0.9500
C19 C20 1.501(3)
C20 H20A 0.9800
C20 H20B 0.9800
C20 H20C 0.9800
C21 H21A 0.9800
C21 H21B 0.9800
C21 H21C 0.9800
C22 C23 1.407(2)
C22 C27 1.413(2)
C22 C28 1.480(2)
C23 C24 1.388(2)
C23 H23 0.9500
C24 C25 1.370(3)
C24 H24 0.9500
C25 C26 1.386(3)
C25 H25 0.9500
C26 C27 1.385(2)
C26 H26 0.9500
C27 H27 0.9500
C28 C29 1.450(2)
C28 C35 1.552(2)
C29 C30 1.420(2)
C29 C34 1.426(2)
C30 C31 1.371(2)
C30 H30 0.9500
C31 C32 1.392(2)
C31 H31 0.9500
C32 C33 1.378(2)
C32 H32 0.9500
C33 C34 1.394(2)
C33 H33 0.9500
C34 H34 0.9500
C35 H35A 0.953(18)
C35 H35B 1.028(17)
C36 C37 1.398(2)
C36 C41 1.399(2)
C37 C38 1.389(2)
C37 C43 1.503(2)
C38 C39 1.379(2)
C38 H38 0.9500
C39 C40 1.375(3)
C39 H39 0.9500
C40 C41 1.388(2)
C40 H40 0.9500
C41 C42 1.507(3)
C42 H42A 0.9800
C42 H42B 0.9800
C42 H42C 0.9800
C43 H43A 0.9800
C43 H43B 0.9800
C43 H43C 0.9800
C44 C46 1.404(2)
C44 C45 1.511(2)
C45 H45A 0.9800
C45 H45B 0.9800
C45 H45C 0.9800
C46 C47 1.407(2)
C46 H46 0.9500
C47 C48 1.510(2)
C48 H48A 0.9800
C48 H48B 0.9800
C48 H48C 0.9800
C49 C54 1.399(2)
C49 C50 1.402(3)
C50 C51 1.391(3)
C50 C56 1.502(3)
C51 C52 1.375(3)
C51 H51 0.9500
C52 C53 1.371(3)
C52 H52 0.9500
C53 C54 1.391(2)
C53 H53 0.9500
C54 C55 1.501(3)
C55 H55A 0.9800
C55 H55B 0.9800
C55 H55C 0.9800
C56 H56A 0.9800
C56 H56B 0.9800
C56 H56C 0.9800
